data_7234995
loop_
_publ_author_name
'Nifant'ev, Ilya E.'
'Vinogradov, Alexander A.'
'Minyaev, Mikhail E.'
'Komarov, Pavel D.'
'Lyssenko, Konstantin A.'
'Birin, Kirill P.'
'Dyadchenko, Viktor P.'
'Ivchenko, Pavel V.'

_publ_section_title
;
 The structural diversity of heterocycle-fused potassium
 cyclopentadienides
;
_journal_issue 50
_journal_name_full 'RSC Advances'
_journal_page_first 29195
_journal_paper_doi 10.1039/C9RA04587B
_journal_volume 9
_journal_year 2019
_chemical_formula_moiety 'C22 H26 K N O3'
_chemical_formula_sum 'C22 H26 K N O3'
_chemical_formula_weight 391.54
_space_group_crystal_system monoclinic
_space_group_IT_number 14
_space_group_name_Hall '-P 2ybc'
_space_group_name_H-M_alt 'P 1 21/c 1'
_atom_sites_solution_hydrogens geom
_atom_sites_solution_primary direct
_atom_sites_solution_secondary difmap
_audit_creation_method SHELXL-2017/1
_audit_update_record
;
2019-08-03 deposited with the CCDC.	2019-09-09 downloaded from the CCDC.
;
_cell_angle_alpha 90
_cell_angle_beta 111.9626(12)
_cell_angle_gamma 90
_cell_formula_units_Z 4
_cell_length_a 10.9961(6)
_cell_length_b 17.9129(10)
_cell_length_c 10.9897(6)
_cell_measurement_reflns_used 6992
_cell_measurement_temperature 120(2)
_cell_measurement_theta_max 33.32
_cell_measurement_theta_min 2.253
_cell_volume 2007.57(19)
_computing_cell_refinement 'SAINT (Bruker, 2008)'
_computing_data_collection 'APEX-II (Bruker, 2008)'
_computing_data_reduction 'SAINT (Bruker, 2008)'
_computing_molecular_graphics 'SHELXTL (Sheldrick, 2015b) and Mercury (Macrae <i>et al.</i>,2006)'
_computing_publication_material 'SHELXTL (Sheldrick, 2015b)'
_computing_structure_refinement 'SHELXL-2017 (Sheldrick, 2015a)'
_computing_structure_solution 'SHELXS (Sheldrick, 2008)'
_diffrn_ambient_temperature 120(2)
_diffrn_measured_fraction_theta_full 1.000
_diffrn_measured_fraction_theta_max 1.000
_diffrn_measurement_device_type 'Bruker APEX II CCD area detector'
_diffrn_measurement_method '\w scans'
_diffrn_radiation_monochromator graphite
_diffrn_radiation_source 'fine-focus sealed tube'
_diffrn_radiation_type MoK\a
_diffrn_radiation_wavelength 0.71073
_diffrn_reflns_av_R_equivalents 0.0351
_diffrn_reflns_av_unetI/netI 0.0271
_diffrn_reflns_Laue_measured_fraction_full 1.000
_diffrn_reflns_Laue_measured_fraction_max 1.000
_diffrn_reflns_limit_h_max 14
_diffrn_reflns_limit_h_min -14
_diffrn_reflns_limit_k_max 24
_diffrn_reflns_limit_k_min -24
_diffrn_reflns_limit_l_max 14
_diffrn_reflns_limit_l_min -14
_diffrn_reflns_number 24760
_diffrn_reflns_point_group_measured_fraction_full 1.000
_diffrn_reflns_point_group_measured_fraction_max 1.000
_diffrn_reflns_theta_full 25.242
_diffrn_reflns_theta_max 29.000
_diffrn_reflns_theta_min 1.997
_exptl_absorpt_coefficient_mu 0.286
_exptl_absorpt_correction_T_max 0.9524
_exptl_absorpt_correction_T_min 0.8943
_exptl_absorpt_correction_type multi-scan
_exptl_absorpt_process_details 'SADABS 2016/2 (Krause <i>et al.</i>, 2015)'
_exptl_crystal_colour colorless
_exptl_crystal_density_diffrn 1.295
_exptl_crystal_density_method 'not measured'
_exptl_crystal_description block
_exptl_crystal_F_000 832
_exptl_crystal_size_max 0.36
_exptl_crystal_size_mid 0.27
_exptl_crystal_size_min 0.19
_refine_diff_density_max 0.371
_refine_diff_density_min -0.248
_refine_diff_density_rms 0.046
_refine_ls_extinction_method none
_refine_ls_goodness_of_fit_ref 1.026
_refine_ls_hydrogen_treatment constr
_refine_ls_matrix_type full
_refine_ls_number_parameters 247
_refine_ls_number_reflns 5328
_refine_ls_number_restraints 0
_refine_ls_restrained_S_all 1.026
_refine_ls_R_factor_all 0.0468
_refine_ls_R_factor_gt 0.0352
_refine_ls_shift/su_max 0.001
_refine_ls_shift/su_mean 0.000
_refine_ls_structure_factor_coef Fsqd
_refine_ls_weighting_details 'w=1/[\s^2^(Fo^2^)+(0.0444P)^2^+0.5906P] where P=(Fo^2^+2Fc^2^)/3'
_refine_ls_weighting_scheme calc
_refine_ls_wR_factor_gt 0.0874
_refine_ls_wR_factor_ref 0.0938
_reflns_Friedel_coverage 0.000
_reflns_number_gt 4315
_reflns_number_total 5328
_reflns_threshold_expression 'I > 2\s(I)'
_cod_data_source_file c9ra04587b3.cif
_cod_data_source_block mol2
_cod_depositor_comments
;
The following automatic conversions were performed:

data item '_exptl_absorpt_correction_type' value 'Multi-scan' was
changed to 'multi-scan' in accordance with the
/home/data/users/saulius/crontab/automatic-downloads/current/RSC/lib/dictionaries/cif_core.dic
dictionary named 'cif_core.dic' version 2.4.2 last updated on
2011-04-26.

Automatic conversion script
Id: cif_fix_values 6909 2019-04-08 15:41:33Z antanas 
;
_cod_original_sg_symbol_H-M 'P 21/c'
_cod_database_code 7234995
_shelx_shelxl_version_number 2017/1
_shelx_space_group_comment
;
The symmetry employed for this shelxl refinement is uniquely defined
by the following loop, which should always be used as a source of
symmetry information in preference to the above space-group names.
They are only intended as comments.
;
_shelx_estimated_absorpt_t_min 0.904
_shelx_estimated_absorpt_t_max 0.948

loop_
_space_group_symop_operation_xyz
'x, y, z'
'-x, y+1/2, -z+1/2'
'-x, -y, -z'
'x, -y-1/2, z-1/2'

loop_
_atom_site_label
_atom_site_type_symbol
_atom_site_fract_x
_atom_site_fract_y
_atom_site_fract_z
_atom_site_U_iso_or_equiv
_atom_site_adp_type
_atom_site_occupancy
_atom_site_site_symmetry_order
_atom_site_calc_flag
_atom_site_refinement_flags_posn
_atom_site_refinement_flags_adp
K1 K 0.51933(3) 0.32539(2) 0.90543(3) 0.02425(8) Uani 1 1 d . .
N1 N 0.24983(10) 0.25227(6) 0.60099(10) 0.0189(2) Uani 1 1 d . .
C2 C 0.38140(11) 0.25669(6) 0.61840(11) 0.0175(2) Uani 1 1 d . .
C3 C 0.40229(12) 0.32018(6) 0.55192(12) 0.0172(2) Uani 1 1 d . .
C4 C 0.27806(12) 0.35722(6) 0.49291(11) 0.0171(2) Uani 1 1 d . .
C5 C 0.18493(12) 0.31232(7) 0.52285(11) 0.0178(2) Uani 1 1 d . .
C6 C 0.49818(12) 0.21811(7) 0.68741(12) 0.0206(2) Uani 1 1 d . .
H6 H 0.508468 0.174247 0.738905 0.025 Uiso 1 1 calc R U
C7 C 0.59844(12) 0.25944(7) 0.66307(12) 0.0211(2) Uani 1 1 d . .
C8 C 0.53969(12) 0.32295(7) 0.57716(12) 0.0189(2) Uani 1 1 d . .
C9 C 0.61921(13) 0.36950(7) 0.53554(13) 0.0239(3) Uani 1 1 d . .
H9 H 0.581509 0.410519 0.479266 0.029 Uiso 1 1 calc R U
C10 C 0.75289(14) 0.35579(9) 0.57635(15) 0.0306(3) Uani 1 1 d . .
H10 H 0.806093 0.387068 0.546901 0.037 Uiso 1 1 calc R U
C11 C 0.80986(14) 0.29574(9) 0.66118(16) 0.0338(3) Uani 1 1 d . .
H11 H 0.901681 0.287618 0.689460 0.041 Uiso 1 1 calc R U
C12 C 0.73488(13) 0.24818(8) 0.70440(14) 0.0283(3) Uani 1 1 d . .
H12 H 0.775404 0.208059 0.761773 0.034 Uiso 1 1 calc R U
C13 C 0.23391(13) 0.42340(7) 0.42245(12) 0.0204(2) Uani 1 1 d . .
H13A H 0.293780 0.455120 0.403458 0.025 Uiso 1 1 calc R U
C14 C 0.10145(13) 0.44256(7) 0.38025(12) 0.0252(3) Uani 1 1 d . .
H14 H 0.071708 0.487571 0.332673 0.030 Uiso 1 1 calc R U
C15 C 0.01211(13) 0.39649(8) 0.40699(13) 0.0262(3) Uani 1 1 d . .
H15 H -0.077809 0.410250 0.376093 0.031 Uiso 1 1 calc R U
C16 C 0.05273(12) 0.33051(7) 0.47841(13) 0.0224(3) Uani 1 1 d . .
H16 H -0.008259 0.299030 0.496037 0.027 Uiso 1 1 calc R U
C17 C 0.19297(13) 0.19613(7) 0.65816(13) 0.0241(3) Uani 1 1 d . .
H17A H 0.255700 0.183019 0.745721 0.036 Uiso 1 1 calc R U
H17B H 0.172033 0.151567 0.602387 0.036 Uiso 1 1 calc R U
H17C H 0.112631 0.215757 0.665128 0.036 Uiso 1 1 calc R U
C18 C 0.16604(15) 0.36747(9) 0.83632(15) 0.0327(3) Uani 1 1 d . .
H18A H 0.183527 0.319625 0.882944 0.049 Uiso 1 1 calc R U
H18B H 0.116685 0.358775 0.742666 0.049 Uiso 1 1 calc R U
H18C H 0.114666 0.399416 0.871579 0.049 Uiso 1 1 calc R U
O19 O 0.28658(9) 0.40309(5) 0.85338(9) 0.0237(2) Uani 1 1 d . .
C20 C 0.26437(12) 0.46731(7) 0.77066(12) 0.0211(2) Uani 1 1 d . .
H20A H 0.191880 0.497412 0.777922 0.025 Uiso 1 1 calc R U
H20B H 0.239011 0.451479 0.678134 0.025 Uiso 1 1 calc R U
C21 C 0.38711(12) 0.51346(7) 0.81105(13) 0.0224(3) Uani 1 1 d . .
H21A H 0.373627 0.556351 0.750575 0.027 Uiso 1 1 calc R U
H21B H 0.407677 0.533213 0.900687 0.027 Uiso 1 1 calc R U
O22 O 0.49349(8) 0.46915(5) 0.80832(9) 0.02206(19) Uani 1 1 d . .
C23 C 0.60810(12) 0.51306(7) 0.83271(13) 0.0220(2) Uani 1 1 d . .
H23A H 0.624201 0.544737 0.911025 0.026 Uiso 1 1 calc R U
H23B H 0.595632 0.546142 0.756809 0.026 Uiso 1 1 calc R U
C24 C 0.72350(13) 0.46274(8) 0.85480(13) 0.0245(3) Uani 1 1 d . .
H24A H 0.705451 0.428972 0.778732 0.029 Uiso 1 1 calc R U
H24B H 0.801961 0.492915 0.864268 0.029 Uiso 1 1 calc R U
O25 O 0.74696(9) 0.41999(5) 0.97109(9) 0.0261(2) Uani 1 1 d . .
C26 C 0.87074(14) 0.38333(9) 1.01314(15) 0.0329(3) Uani 1 1 d . .
H26A H 0.884674 0.355708 1.094226 0.049 Uiso 1 1 calc R U
H26B H 0.940429 0.420502 1.029213 0.049 Uiso 1 1 calc R U
H26C H 0.872329 0.348557 0.944905 0.049 Uiso 1 1 calc R U

loop_
_atom_site_aniso_label
_atom_site_aniso_U_11
_atom_site_aniso_U_22
_atom_site_aniso_U_33
_atom_site_aniso_U_23
_atom_site_aniso_U_13
_atom_site_aniso_U_12
K1 0.03023(15) 0.01769(14) 0.02202(14) -0.00043(10) 0.00655(11) 0.00130(11)
N1 0.0179(5) 0.0168(5) 0.0210(5) 0.0032(4) 0.0060(4) -0.0017(4)
C2 0.0193(5) 0.0154(5) 0.0171(5) -0.0024(4) 0.0062(4) -0.0028(4)
C3 0.0190(5) 0.0159(5) 0.0169(5) -0.0014(4) 0.0070(4) -0.0021(4)
C4 0.0214(6) 0.0171(5) 0.0130(5) -0.0023(4) 0.0067(4) -0.0017(4)
C5 0.0206(6) 0.0171(5) 0.0149(5) -0.0003(4) 0.0055(4) -0.0011(4)
C6 0.0215(6) 0.0178(6) 0.0200(6) 0.0002(4) 0.0051(5) 0.0019(5)
C7 0.0212(6) 0.0211(6) 0.0201(6) -0.0057(5) 0.0065(5) 0.0000(5)
C8 0.0201(6) 0.0181(6) 0.0189(6) -0.0064(4) 0.0079(4) -0.0030(5)
C9 0.0260(6) 0.0248(6) 0.0247(6) -0.0070(5) 0.0136(5) -0.0061(5)
C10 0.0264(7) 0.0360(8) 0.0361(8) -0.0118(6) 0.0194(6) -0.0099(6)
C11 0.0188(6) 0.0417(8) 0.0417(8) -0.0139(7) 0.0124(6) -0.0018(6)
C12 0.0221(6) 0.0298(7) 0.0305(7) -0.0073(5) 0.0068(5) 0.0033(5)
C13 0.0276(6) 0.0183(6) 0.0171(6) 0.0003(4) 0.0102(5) -0.0014(5)
C14 0.0300(7) 0.0220(6) 0.0211(6) 0.0047(5) 0.0068(5) 0.0053(5)
C15 0.0213(6) 0.0299(7) 0.0243(6) 0.0029(5) 0.0050(5) 0.0048(5)
C16 0.0186(6) 0.0247(6) 0.0225(6) 0.0000(5) 0.0060(5) -0.0026(5)
C17 0.0258(6) 0.0216(6) 0.0262(7) 0.0044(5) 0.0112(5) -0.0042(5)
C18 0.0341(8) 0.0374(8) 0.0277(7) 0.0014(6) 0.0128(6) -0.0112(6)
O19 0.0260(5) 0.0216(4) 0.0216(4) 0.0037(3) 0.0069(4) -0.0019(4)
C20 0.0222(6) 0.0211(6) 0.0191(6) 0.0026(4) 0.0067(5) 0.0018(5)
C21 0.0241(6) 0.0188(6) 0.0252(6) 0.0010(5) 0.0104(5) 0.0031(5)
O22 0.0209(4) 0.0196(4) 0.0268(5) -0.0024(3) 0.0101(4) 0.0012(3)
C23 0.0232(6) 0.0221(6) 0.0219(6) 0.0010(5) 0.0097(5) -0.0011(5)
C24 0.0239(6) 0.0297(7) 0.0219(6) 0.0014(5) 0.0109(5) 0.0015(5)
O25 0.0239(5) 0.0304(5) 0.0258(5) 0.0055(4) 0.0112(4) 0.0074(4)
C26 0.0258(7) 0.0353(8) 0.0370(8) 0.0057(6) 0.0111(6) 0.0093(6)

loop_
_atom_type_symbol
_atom_type_description
_atom_type_scat_dispersion_real
_atom_type_scat_dispersion_imag
_atom_type_scat_source
C C 0.0033 0.0016 'International Tables Vol C Tables 4.2.6.8 and 6.1.1.4'
H H 0.0000 0.0000 'International Tables Vol C Tables 4.2.6.8 and 6.1.1.4'
K K 0.2009 0.2494 'International Tables Vol C Tables 4.2.6.8 and 6.1.1.4'
N N 0.0061 0.0033 'International Tables Vol C Tables 4.2.6.8 and 6.1.1.4'
O O 0.0106 0.0060 'International Tables Vol C Tables 4.2.6.8 and 6.1.1.4'

loop_
_geom_angle_atom_site_label_1
_geom_angle_atom_site_label_2
_geom_angle_atom_site_label_3
_geom_angle
_geom_angle_site_symmetry_1
_geom_angle_site_symmetry_3
O22 K1 O19 59.97(3) . .
O22 K1 O25 60.17(3) . .
O19 K1 O25 113.82(3) . .
O22 K1 C6 108.75(3) . .
O19 K1 C6 111.39(3) . .
O25 K1 C6 112.07(3) . .
O22 K1 C7 141.12(3) . 4_566
O19 K1 C7 111.28(3) . 4_566
O25 K1 C7 98.14(3) . 4_566
C6 K1 C7 109.39(4) . 4_566
O22 K1 C2 92.03(3) . .
O19 K1 C2 85.93(3) . .
O25 K1 C2 121.42(3) . .
C6 K1 C2 25.97(3) . .
C7 K1 C2 126.33(3) 4_566 .
O22 K1 C8 166.23(3) . 4_566
O19 K1 C8 113.02(3) . 4_566
O25 K1 C8 118.37(3) . 4_566
C6 K1 C8 84.69(3) . 4_566
C7 K1 C8 26.89(3) 4_566 4_566
C2 K1 C8 99.46(3) . 4_566
O22 K1 C6 123.52(3) . 4_566
O19 K1 C6 85.89(3) . 4_566
O25 K1 C6 105.33(3) . 4_566
C6 K1 C6 125.952(15) . 4_566
C7 K1 C6 25.82(3) 4_566 4_566
C2 K1 C6 131.71(3) . 4_566
C8 K1 C6 42.72(3) 4_566 4_566
O22 K1 C7 92.40(3) . .
O19 K1 C7 120.78(3) . .
O25 K1 C7 86.93(3) . .
C6 K1 C7 25.64(3) . .
C7 K1 C7 120.05(2) 4_566 .
C2 K1 C7 40.42(3) . .
C8 K1 C7 101.27(3) 4_566 .
C6 K1 C7 143.68(3) 4_566 .
O22 K1 C12 130.37(3) . 4_566
O19 K1 C12 128.92(3) . 4_566
O25 K1 C12 76.54(3) . 4_566
C6 K1 C12 109.22(4) . 4_566
C7 K1 C12 23.48(3) 4_566 4_566
C2 K1 C12 133.25(3) . 4_566
C8 K1 C12 42.83(3) 4_566 4_566
C6 K1 C12 44.74(3) 4_566 4_566
C7 K1 C12 109.28(3) . 4_566
C2 N1 C5 107.92(10) . .
C2 N1 C17 125.25(10) . .
C5 N1 C17 126.80(10) . .
N1 C2 C6 137.83(11) . .
N1 C2 C3 109.65(10) . .
C6 C2 C3 112.44(11) . .
N1 C2 K1 104.10(7) . .
C6 C2 K1 69.85(7) . .
C3 C2 K1 95.24(7) . .
C2 C3 C8 106.91(10) . .
C2 C3 C4 107.06(10) . .
C8 C3 C4 145.90(11) . .
C13 C4 C5 118.18(11) . .
C13 C4 C3 135.66(11) . .
C5 C4 C3 106.12(10) . .
C16 C5 N1 128.69(11) . .
C16 C5 C4 122.10(11) . .
N1 C5 C4 109.20(10) . .
C2 C6 C7 104.87(11) . .
C2 C6 K1 84.18(7) . .
C7 C6 K1 89.02(7) . .
C2 C6 K1 88.88(7) . 4_565
C7 C6 K1 67.42(7) . 4_565
K1 C6 K1 152.83(4) . 4_565
C2 C6 H6 127.6 . .
C7 C6 H6 127.6 . .
K1 C6 H6 95.6 . .
K1 C6 H6 109.3 4_565 .
C12 C7 C6 131.74(12) . .
C12 C7 C8 118.57(12) . .
C6 C7 C8 109.68(10) . .
C12 C7 K1 97.34(8) . 4_565
C6 C7 K1 86.76(7) . 4_565
C8 C7 K1 83.36(7) . 4_565
C12 C7 K1 111.08(8) . .
C6 C7 K1 65.34(7) . .
C8 C7 K1 93.22(7) . .
K1 C7 K1 149.01(4) 4_565 .
C9 C8 C3 134.33(12) . .
C9 C8 C7 119.55(11) . .
C3 C8 C7 106.09(10) . .
C9 C8 K1 102.40(8) . 4_565
C3 C8 K1 91.20(7) . 4_565
C7 C8 K1 69.76(6) . 4_565
C10 C9 C8 120.21(13) . .
C10 C9 H9 119.9 . .
C8 C9 H9 119.9 . .
C9 C10 C11 120.27(13) . .
C9 C10 H10 119.9 . .
C11 C10 H10 119.9 . .
C12 C11 C10 121.45(13) . .
C12 C11 H11 119.3 . .
C10 C11 H11 119.3 . .
C11 C12 C7 119.93(13) . .
C11 C12 K1 100.95(9) . 4_565
C7 C12 K1 59.18(7) . 4_565
C11 C12 H12 120.0 . .
C7 C12 H12 120.0 . .
K1 C12 H12 108.8 4_565 .
C14 C13 C4 119.65(11) . .
C14 C13 H13A 120.2 . .
C4 C13 H13A 120.2 . .
C15 C14 C13 120.91(12) . .
C15 C14 H14 119.5 . .
C13 C14 H14 119.5 . .
C14 C15 C16 121.08(12) . .
C14 C15 H15 119.5 . .
C16 C15 H15 119.5 . .
C5 C16 C15 117.98(12) . .
C5 C16 H16 121.0 . .
C15 C16 H16 121.0 . .
N1 C17 H17A 109.5 . .
N1 C17 H17B 109.5 . .
H17A C17 H17B 109.5 . .
N1 C17 H17C 109.5 . .
H17A C17 H17C 109.5 . .
H17B C17 H17C 109.5 . .
O19 C18 H18A 109.5 . .
O19 C18 H18B 109.5 . .
H18A C18 H18B 109.5 . .
O19 C18 H18C 109.5 . .
H18A C18 H18C 109.5 . .
H18B C18 H18C 109.5 . .
C18 O19 C20 110.42(10) . .
C18 O19 K1 123.02(8) . .
C20 O19 K1 117.33(7) . .
O19 C20 C21 109.53(10) . .
O19 C20 H20A 109.8 . .
C21 C20 H20A 109.8 . .
O19 C20 H20B 109.8 . .
C21 C20 H20B 109.8 . .
H20A C20 H20B 108.2 . .
O22 C21 C20 109.98(10) . .
O22 C21 H21A 109.7 . .
C20 C21 H21A 109.7 . .
O22 C21 H21B 109.7 . .
C20 C21 H21B 109.7 . .
H21A C21 H21B 108.2 . .
C21 O22 C23 111.39(9) . .
C21 O22 K1 118.59(7) . .
C23 O22 K1 119.13(7) . .
O22 C23 C24 109.52(10) . .
O22 C23 H23A 109.8 . .
C24 C23 H23A 109.8 . .
O22 C23 H23B 109.8 . .
C24 C23 H23B 109.8 . .
H23A C23 H23B 108.2 . .
O25 C24 C23 109.01(10) . .
O25 C24 H24A 109.9 . .
C23 C24 H24A 109.9 . .
O25 C24 H24B 109.9 . .
C23 C24 H24B 109.9 . .
H24A C24 H24B 108.3 . .
C26 O25 C24 111.62(10) . .
C26 O25 K1 116.45(8) . .
C24 O25 K1 104.00(7) . .
O25 C26 H26A 109.5 . .
O25 C26 H26B 109.5 . .
H26A C26 H26B 109.5 . .
O25 C26 H26C 109.5 . .
H26A C26 H26C 109.5 . .
H26B C26 H26C 109.5 . .

loop_
_geom_bond_atom_site_label_1
_geom_bond_atom_site_label_2
_geom_bond_distance
_geom_bond_site_symmetry_2
K1 O19 2.7784(10) .
K1 O22 2.7611(9) .
K1 O25 2.8821(10) .
K1 C2 3.1916(12) .
K1 C6 3.0119(13) .
K1 C7 3.3135(13) .
K1 C6 3.2868(13) 4_566
K1 C7 3.0398(12) 4_566
K1 C8 3.2182(12) 4_566
K1 C12 3.5107(14) 4_566
N1 C2 1.3889(15) .
N1 C5 1.3948(15) .
N1 C17 1.4460(15) .
C2 C6 1.4047(17) .
C2 C3 1.4163(16) .
C3 C8 1.4313(17) .
C3 C4 1.4367(17) .
C4 C13 1.3999(16) .
C4 C5 1.4338(17) .
C5 C16 1.3880(17) .
C6 C7 1.4338(18) .
C6 H6 0.9500 .
C7 C12 1.4100(18) .
C7 C8 1.4651(17) .
C8 C9 1.4030(17) .
C9 C10 1.3889(19) .
C9 H9 0.9500 .
C10 C11 1.408(2) .
C10 H10 0.9500 .
C11 C12 1.387(2) .
C11 H11 0.9500 .
C12 H12 0.9500 .
C13 C14 1.3961(18) .
C13 H13A 0.9500 .
C14 C15 1.3958(19) .
C14 H14 0.9500 .
C15 C16 1.3965(18) .
C15 H15 0.9500 .
C16 H16 0.9500 .
C17 H17A 0.9800 .
C17 H17B 0.9800 .
C17 H17C 0.9800 .
C18 O19 1.4188(16) .
C18 H18A 0.9800 .
C18 H18B 0.9800 .
C18 H18C 0.9800 .
O19 C20 1.4294(14) .
C20 C21 1.5012(18) .
C20 H20A 0.9900 .
C20 H20B 0.9900 .
C21 O22 1.4233(15) .
C21 H21A 0.9900 .
C21 H21B 0.9900 .
O22 C23 1.4235(15) .
C23 C24 1.5004(18) .
C23 H23A 0.9900 .
C23 H23B 0.9900 .
C24 O25 1.4282(16) .
C24 H24A 0.9900 .
C24 H24B 0.9900 .
O25 C26 1.4237(16) .
C26 H26A 0.9800 .
C26 H26B 0.9800 .
C26 H26C 0.9800 .

loop_
_geom_torsion_atom_site_label_1
_geom_torsion_atom_site_label_2
_geom_torsion_atom_site_label_3
_geom_torsion_atom_site_label_4
_geom_torsion
_geom_torsion_site_symmetry_1
_geom_torsion_site_symmetry_4
C5 N1 C2 C6 176.72(14) . .
C17 N1 C2 C6 -1.5(2) . .
C5 N1 C2 C3 0.36(13) . .
C17 N1 C2 C3 -177.88(11) . .
C5 N1 C2 K1 101.29(9) . .
C17 N1 C2 K1 -76.94(12) . .
N1 C2 C3 C8 178.12(10) . .
C6 C2 C3 C8 0.76(14) . .
K1 C2 C3 C8 71.11(9) . .
N1 C2 C3 C4 1.07(13) . .
C6 C2 C3 C4 -176.28(10) . .
K1 C2 C3 C4 -105.94(8) . .
C2 C3 C4 C13 175.48(13) . .
C8 C3 C4 C13 0.5(3) . .
C2 C3 C4 C5 -2.02(13) . .
C8 C3 C4 C5 -176.98(17) . .
C2 N1 C5 C16 179.21(12) . .
C17 N1 C5 C16 -2.6(2) . .
C2 N1 C5 C4 -1.67(13) . .
C17 N1 C5 C4 176.53(11) . .
C13 C4 C5 C16 3.46(17) . .
C3 C4 C5 C16 -178.52(11) . .
C13 C4 C5 N1 -175.73(10) . .
C3 C4 C5 N1 2.29(13) . .
N1 C2 C6 C7 -176.37(14) . .
C3 C2 C6 C7 -0.08(14) . .
K1 C2 C6 C7 -87.43(8) . .
N1 C2 C6 K1 -88.94(15) . .
C3 C2 C6 K1 87.35(9) . .
N1 C2 C6 K1 117.37(15) . 4_565
C3 C2 C6 K1 -66.34(9) . 4_565
K1 C2 C6 K1 -153.69(4) . 4_565
C2 C6 C7 C12 -179.35(13) . .
K1 C6 C7 C12 96.94(14) . .
K1 C6 C7 C12 -96.95(14) 4_565 .
C2 C6 C7 C8 -0.63(13) . .
K1 C6 C7 C8 -84.34(9) . .
K1 C6 C7 C8 81.76(8) 4_565 .
C2 C6 C7 K1 -82.39(8) . 4_565
K1 C6 C7 K1 -166.10(3) . 4_565
C2 C6 C7 K1 83.71(8) . .
K1 C6 C7 K1 166.10(3) 4_565 .
C2 C3 C8 C9 176.87(13) . .
C4 C3 C8 C9 -8.2(3) . .
C2 C3 C8 C7 -1.09(13) . .
C4 C3 C8 C7 173.86(17) . .
C2 C3 C8 K1 68.16(9) . 4_565
C4 C3 C8 K1 -116.88(18) . 4_565
C12 C7 C8 C9 1.67(17) . .
C6 C7 C8 C9 -177.23(11) . .
K1 C7 C8 C9 -93.09(10) 4_565 .
K1 C7 C8 C9 117.83(10) . .
C12 C7 C8 C3 180.00(11) . .
C6 C7 C8 C3 1.09(13) . .
K1 C7 C8 C3 85.23(8) 4_565 .
K1 C7 C8 C3 -63.85(8) . .
C12 C7 C8 K1 94.77(11) . 4_565
C6 C7 C8 K1 -84.14(9) . 4_565
K1 C7 C8 K1 -149.08(4) . 4_565
C3 C8 C9 C10 -178.25(13) . .
C7 C8 C9 C10 -0.50(18) . .
K1 C8 C9 C10 -74.08(12) 4_565 .
C8 C9 C10 C11 -0.9(2) . .
C9 C10 C11 C12 1.1(2) . .
C10 C11 C12 C7 0.1(2) . .
C10 C11 C12 K1 60.73(15) . 4_565
C6 C7 C12 C11 177.14(13) . .
C8 C7 C12 C11 -1.48(19) . .
K1 C7 C12 C11 84.93(13) 4_565 .
K1 C7 C12 C11 -107.64(13) . .
C6 C7 C12 K1 92.21(14) . 4_565
C8 C7 C12 K1 -86.41(10) . 4_565
K1 C7 C12 K1 167.43(8) . 4_565
C5 C4 C13 C14 -1.95(17) . .
C3 C4 C13 C14 -179.23(13) . .
C4 C13 C14 C15 -0.19(19) . .
C13 C14 C15 C16 1.0(2) . .
N1 C5 C16 C15 176.34(12) . .
C4 C5 C16 C15 -2.68(18) . .
C14 C15 C16 C5 0.4(2) . .
C18 O19 C20 C21 167.45(11) . .
K1 O19 C20 C21 -44.66(12) . .
O19 C20 C21 O22 55.95(13) . .
C20 C21 O22 C23 173.87(10) . .
C20 C21 O22 K1 -42.16(12) . .
C21 O22 C23 C24 169.12(10) . .
K1 O22 C23 C24 25.36(12) . .
O22 C23 C24 O25 -64.35(13) . .
C23 C24 O25 C26 -167.36(11) . .
C23 C24 O25 K1 66.29(10) . .
